data_7021959
loop_
_publ_author_name
'Fang, Ming'
'Zhao, Hanhua'
'Prosvirin, Andrey V.'
'Pinkowicz, Dawid'
'Zhao, Bin'
'Cheng, Peng'
'Wernsdorfer, Wolfgang'
'Brechin, Euan K.'
'Dunbar, Kim R.'

_publ_section_title
;
 Squaring the cube: a family of octametallic lanthanide complexes
 including a Dy8 single-molecule magnet.
;
_journal_issue 41
_journal_name_full 'Dalton transactions (Cambridge, England : 2003)'
_journal_page_first 14693
_journal_page_last 14701
_journal_paper_doi 10.1039/c3dt51727f
_journal_volume 42
_journal_year 2013
_chemical_formula_moiety 'C44 H49 Ir N6 Ph 1+, C24 H20 B 1-, C H2 Cl2, 2(C4 H10 O)'
_chemical_formula_sum 'C77 H91 B Cl2 Ir N6 O2 Rh'
_chemical_formula_weight 1509.38
_chemical_name_systematic
;
 ?
;
_space_group_IT_number 2
_symmetry_cell_setting triclinic
_symmetry_space_group_name_Hall '-P 1'
_symmetry_space_group_name_H-M 'P -1'
_atom_sites_solution_hydrogens geom
_atom_sites_solution_primary direct
_atom_sites_solution_secondary difmap
_audit_creation_method SHELXL-97
_cell_angle_alpha 67.466(3)
_cell_angle_beta 76.436(2)
_cell_angle_gamma 82.757(2)
_cell_formula_units_Z 2
_cell_length_a 13.7305(4)
_cell_length_b 15.6553(9)
_cell_length_c 18.2761(8)
_cell_measurement_reflns_used 27637
_cell_measurement_temperature 192(2)
_cell_measurement_theta_max 27.57
_cell_measurement_theta_min 3.06
_cell_volume 3524.5(3)
_computing_cell_refinement 'Process auto'
_computing_data_collection 'Process auto'
_computing_data_reduction CrystalStructure
_computing_molecular_graphics 'ortep-3 for win'
_computing_publication_material SHELXL-97
_computing_structure_refinement SHELXL-97
_computing_structure_solution SIR2004
_diffrn_ambient_temperature 192(2)
_diffrn_detector_area_resol_mean 10.00
_diffrn_measured_fraction_theta_full 0.993
_diffrn_measured_fraction_theta_max 0.993
_diffrn_measurement_device_type 'Rigaku R-axis rapid'
_diffrn_measurement_method \w
_diffrn_radiation_monochromator graphite
_diffrn_radiation_source 'fine-focus sealed tube'
_diffrn_radiation_type 'Mo K\a'
_diffrn_radiation_wavelength 0.71075
_diffrn_reflns_av_R_equivalents 0.0383
_diffrn_reflns_av_sigmaI/netI 0.0511
_diffrn_reflns_limit_h_max 17
_diffrn_reflns_limit_h_min -16
_diffrn_reflns_limit_k_max 20
_diffrn_reflns_limit_k_min -20
_diffrn_reflns_limit_l_max 23
_diffrn_reflns_limit_l_min -23
_diffrn_reflns_number 34982
_diffrn_reflns_theta_full 27.48
_diffrn_reflns_theta_max 27.48
_diffrn_reflns_theta_min 3.05
_exptl_absorpt_coefficient_mu 2.246
_exptl_absorpt_correction_T_max 0.8960
_exptl_absorpt_correction_T_min 0.5070
_exptl_absorpt_correction_type numerical
_exptl_absorpt_process_details 'NUMABS (Rigaku, 1999)'
_exptl_crystal_colour orange
_exptl_crystal_density_diffrn 1.422
_exptl_crystal_density_method 'not measured'
_exptl_crystal_description platelet
_exptl_crystal_F_000 1544
_exptl_crystal_size_max 0.35
_exptl_crystal_size_mid 0.30
_exptl_crystal_size_min 0.05
_refine_diff_density_max 4.069
_refine_diff_density_min -1.604
_refine_diff_density_rms 0.176
_refine_ls_extinction_method none
_refine_ls_goodness_of_fit_ref 1.077
_refine_ls_hydrogen_treatment constr
_refine_ls_matrix_type full
_refine_ls_number_parameters 811
_refine_ls_number_reflns 16053
_refine_ls_number_restraints 4
_refine_ls_restrained_S_all 1.077
_refine_ls_R_factor_all 0.0704
_refine_ls_R_factor_gt 0.0560
_refine_ls_shift/su_max 0.006
_refine_ls_shift/su_mean 0.000
_refine_ls_structure_factor_coef Fsqd
_refine_ls_weighting_details 'calc w=1/[\s^2^(Fo^2^)+(0.0828P)^2^+17.9338P] where P=(Fo^2^+2Fc^2^)/3'
_refine_ls_weighting_scheme calc
_refine_ls_wR_factor_gt 0.1554
_refine_ls_wR_factor_ref 0.1664
_reflns_number_gt 13131
_reflns_number_total 16053
_reflns_threshold_expression 'I > 2\s(I)'
_cod_data_source_file c3dt51727f.txt
_cod_data_source_block comp12bp
_cod_database_code 7021959

loop_
_symmetry_equiv_pos_as_xyz
'x, y, z'
'-x, -y, -z'

loop_
_atom_site_label
_atom_site_type_symbol
_atom_site_fract_x
_atom_site_fract_y
_atom_site_fract_z
_atom_site_U_iso_or_equiv
_atom_site_adp_type
_atom_site_occupancy
_atom_site_symmetry_multiplicity
_atom_site_calc_flag
_atom_site_refinement_flags
Ir1 Ir 0.271818(18) 0.676278(16) 0.153057(14) 0.02819(9) Uani 1 1 d .
Rh1 Rh 0.20461(3) 1.07011(3) 0.13045(2) 0.01492(10) Uani 1 1 d .
Cl1 Cl 0.5462(8) 0.3462(8) 0.1880(4) 0.278(6) Uani 1 1 d D
Cl2 Cl 0.3928(5) 0.2843(5) 0.3255(5) 0.186(3) Uani 1 1 d D
O1 O 0.5349(12) 0.9685(9) 0.2732(8) 0.153(5) Uani 1 1 d D
O2 O 0.8230(18) 0.0788(14) 0.3579(14) 0.209(9) Uani 1 1 d D
N1 N 0.2896(4) 0.8197(3) 0.0984(3) 0.0232(10) Uani 1 1 d .
N2 N 0.2597(4) 0.8697(3) 0.1456(3) 0.0257(10) Uani 1 1 d .
N3 N 0.2568(4) 0.9570(3) 0.0969(3) 0.0260(10) Uani 1 1 d .
N4 N 0.2828(4) 0.9667(4) 0.0182(3) 0.0288(11) Uani 1 1 d .
N41 N 0.3554(4) 0.6739(3) 0.2359(3) 0.0280(11) Uani 1 1 d .
N52 N 0.1797(4) 0.9772(4) 0.2506(3) 0.0323(12) Uani 1 1 d .
C1 C 0.5143(12) 0.8898(8) 0.1959(7) 0.097(5) Uani 1 1 d .
H1A H 0.5529 0.9334 0.1464 0.117 Uiso 1 1 calc R
H1B H 0.4427 0.9076 0.1997 0.117 Uiso 1 1 calc R
H1C H 0.5255 0.8272 0.1947 0.117 Uiso 1 1 calc R
C2 C 0.5451(12) 0.8913(9) 0.2629(12) 0.114(6) Uani 1 1 d D
H2A H 0.5071 0.8449 0.3120 0.137 Uiso 1 1 calc R
H2B H 0.6167 0.8710 0.2588 0.137 Uiso 1 1 calc R
C3 C 0.578(3) 0.9731(15) 0.330(2) 0.227(17) Uani 1 1 d D
H3A H 0.6511 0.9763 0.3096 0.272 Uiso 1 1 calc R
H3B H 0.5641 0.9164 0.3786 0.272 Uiso 1 1 calc R
C4 C 0.541(3) 1.051(3) 0.349(2) 0.31(2) Uani 1 1 d .
H4A H 0.4679 1.0487 0.3679 0.369 Uiso 1 1 calc R
H4B H 0.5575 1.1074 0.3015 0.369 Uiso 1 1 calc R
H4C H 0.5715 1.0516 0.3925 0.369 Uiso 1 1 calc R
C5 C 0.3014(4) 0.8807(4) 0.0202(4) 0.0259(12) Uani 1 1 d .
C6 C 0.3319(5) 0.8578(5) -0.0538(4) 0.0324(14) Uani 1 1 d .
H6A H 0.3947 0.8877 -0.0860 0.039 Uiso 1 1 calc R
H6B H 0.2794 0.8801 -0.0857 0.039 Uiso 1 1 calc R
H6C H 0.3418 0.7906 -0.0384 0.039 Uiso 1 1 calc R
C7 C 0.792(4) -0.041(3) 0.493(3) 0.45(5) Uani 1 1 d D
H7A H 0.7954 -0.0895 0.4703 0.543 Uiso 1 1 calc R
H7B H 0.7226 -0.0184 0.5036 0.543 Uiso 1 1 calc R
H7C H 0.8174 -0.0668 0.5431 0.543 Uiso 1 1 calc R
C8 C 0.856(3) 0.038(3) 0.432(3) 0.36(4) Uani 1 1 d D
H8A H 0.8545 0.0858 0.4556 0.430 Uiso 1 1 calc R
H8B H 0.9266 0.0148 0.4217 0.430 Uiso 1 1 calc R
C9 C 0.8430(19) 0.1565(15) 0.2804(16) 0.147(8) Uani 1 1 d D
H9A H 0.9050 0.1402 0.2471 0.177 Uiso 1 1 calc R
H9B H 0.8573 0.2105 0.2912 0.177 Uiso 1 1 calc R
C10 C 0.765(3) 0.1860(19) 0.2312(17) 0.250(18) Uani 1 1 d .
H10A H 0.7039 0.2056 0.2617 0.300 Uiso 1 1 calc R
H10B H 0.7513 0.1343 0.2180 0.300 Uiso 1 1 calc R
H10C H 0.7889 0.2379 0.1811 0.300 Uiso 1 1 calc R
C11 C 0.1088(5) 0.6913(4) 0.1497(4) 0.0311(13) Uani 1 1 d .
C12 C 0.1182(5) 0.6393(5) 0.2306(4) 0.0335(14) Uani 1 1 d .
C13 C 0.1820(5) 0.5583(5) 0.2303(4) 0.0369(15) Uani 1 1 d .
C14 C 0.2064(5) 0.5604(5) 0.1501(5) 0.0383(16) Uani 1 1 d .
C15 C 0.1651(5) 0.6445(5) 0.0979(4) 0.0319(14) Uani 1 1 d .
C16 C 0.0505(6) 0.7820(6) 0.1224(6) 0.050(2) Uani 1 1 d .
H16A H 0.0782 0.8277 0.1358 0.061 Uiso 1 1 calc R
H16B H -0.0200 0.7735 0.1500 0.061 Uiso 1 1 calc R
H16C H 0.0554 0.8041 0.0638 0.061 Uiso 1 1 calc R
C17 C 0.0653(6) 0.6583(7) 0.3051(5) 0.056(2) Uani 1 1 d .
H17A H 0.0982 0.6216 0.3502 0.067 Uiso 1 1 calc R
H17B H -0.0048 0.6415 0.3188 0.067 Uiso 1 1 calc R
H17C H 0.0681 0.7242 0.2948 0.067 Uiso 1 1 calc R
C18 C 0.2065(7) 0.4812(6) 0.3048(5) 0.059(2) Uani 1 1 d .
H18A H 0.2793 0.4704 0.2982 0.071 Uiso 1 1 calc R
H18B H 0.1754 0.4245 0.3125 0.071 Uiso 1 1 calc R
H18C H 0.1806 0.4985 0.3522 0.071 Uiso 1 1 calc R
C19 C 0.2598(7) 0.4832(5) 0.1237(6) 0.054(2) Uani 1 1 d .
H19A H 0.2208 0.4274 0.1514 0.065 Uiso 1 1 calc R
H19B H 0.3263 0.4704 0.1375 0.065 Uiso 1 1 calc R
H19C H 0.2670 0.5019 0.0651 0.065 Uiso 1 1 calc R
C20 C 0.1635(6) 0.6718(6) 0.0102(5) 0.049(2) Uani 1 1 d .
H20A H 0.1871 0.7348 -0.0197 0.059 Uiso 1 1 calc R
H20B H 0.0949 0.6696 0.0042 0.059 Uiso 1 1 calc R
H20C H 0.2075 0.6289 -0.0114 0.059 Uiso 1 1 calc R
C21 C 0.1675(5) 1.2187(4) 0.0771(5) 0.0366(15) Uani 1 1 d .
C22 C 0.2089(6) 1.1995(4) 0.1469(4) 0.0363(15) Uani 1 1 d .
C23 C 0.3110(5) 1.1670(4) 0.1296(4) 0.0328(14) Uani 1 1 d .
C24 C 0.3295(5) 1.1619(4) 0.0527(4) 0.0302(13) Uani 1 1 d .
C25 C 0.2406(5) 1.1923(4) 0.0188(4) 0.0338(14) Uani 1 1 d .
C26 C 0.0677(6) 1.2635(6) 0.0635(6) 0.058(2) Uani 1 1 d .
H26A H 0.0636 1.3257 0.0652 0.070 Uiso 1 1 calc R
H26B H 0.0149 1.2263 0.1058 0.070 Uiso 1 1 calc R
H26C H 0.0588 1.2680 0.0104 0.070 Uiso 1 1 calc R
C27 C 0.1608(8) 1.2187(6) 0.2216(6) 0.058(2) Uani 1 1 d .
H27A H 0.0988 1.1850 0.2472 0.070 Uiso 1 1 calc R
H27B H 0.1454 1.2852 0.2072 0.070 Uiso 1 1 calc R
H27C H 0.2068 1.1984 0.2593 0.070 Uiso 1 1 calc R
C28 C 0.3869(7) 1.1517(6) 0.1814(5) 0.050(2) Uani 1 1 d .
H28A H 0.4395 1.1967 0.1526 0.060 Uiso 1 1 calc R
H28B H 0.4169 1.0889 0.1930 0.060 Uiso 1 1 calc R
H28C H 0.3539 1.1594 0.2322 0.060 Uiso 1 1 calc R
C29 C 0.4259(5) 1.1305(5) 0.0100(5) 0.0428(17) Uani 1 1 d .
H29A H 0.4431 1.0665 0.0423 0.051 Uiso 1 1 calc R
H29B H 0.4795 1.1706 0.0028 0.051 Uiso 1 1 calc R
H29C H 0.4182 1.1340 -0.0431 0.051 Uiso 1 1 calc R
C30 C 0.2320(7) 1.2031(6) -0.0647(5) 0.052(2) Uani 1 1 d .
H30A H 0.2471 1.1432 -0.0713 0.063 Uiso 1 1 calc R
H30B H 0.2796 1.2482 -0.1049 0.063 Uiso 1 1 calc R
H30C H 0.1636 1.2247 -0.0724 0.063 Uiso 1 1 calc R
C31 C 0.4134(4) 0.6487(4) 0.0982(4) 0.0250(12) Uani 1 1 d .
C32 C 0.4427(5) 0.6384(5) 0.0246(4) 0.0328(14) Uani 1 1 d .
H32 H 0.3939 0.6458 -0.0069 0.039 Uiso 1 1 calc R
C33 C 0.5425(5) 0.6174(5) -0.0050(4) 0.0387(16) Uani 1 1 d .
H33 H 0.5613 0.6125 -0.0568 0.046 Uiso 1 1 calc R
C34 C 0.6129(5) 0.6038(5) 0.0406(5) 0.0417(17) Uani 1 1 d .
H34 H 0.6805 0.5886 0.0207 0.050 Uiso 1 1 calc R
C35 C 0.5867(5) 0.6121(5) 0.1153(5) 0.0379(15) Uani 1 1 d .
H35 H 0.6360 0.6025 0.1468 0.046 Uiso 1 1 calc R
C36 C 0.4878(5) 0.6345(4) 0.1441(4) 0.0301(13) Uani 1 1 d .
C37 C 0.4543(5) 0.6471(4) 0.2209(4) 0.0311(13) Uani 1 1 d .
C38 C 0.5131(6) 0.6347(5) 0.2773(5) 0.0412(16) Uani 1 1 d .
H38 H 0.5818 0.6158 0.2669 0.049 Uiso 1 1 calc R
C39 C 0.4719(7) 0.6495(6) 0.3482(5) 0.050(2) Uani 1 1 d .
H39 H 0.5115 0.6399 0.3871 0.061 Uiso 1 1 calc R
C40 C 0.3721(6) 0.6787(5) 0.3616(4) 0.0425(17) Uani 1 1 d .
H40 H 0.3419 0.6899 0.4097 0.051 Uiso 1 1 calc R
C41 C 0.3182(5) 0.6911(5) 0.3037(4) 0.0339(14) Uani 1 1 d .
H41 H 0.2504 0.7132 0.3121 0.041 Uiso 1 1 calc R
C42 C 0.0646(4) 1.0258(4) 0.1437(4) 0.0256(12) Uani 1 1 d .
C43 C 0.0127(5) 1.0480(5) 0.0828(4) 0.0336(14) Uani 1 1 d .
H43 H 0.0427 1.0855 0.0294 0.040 Uiso 1 1 calc R
C44 C -0.0824(6) 1.0170(5) 0.0975(5) 0.0425(17) Uani 1 1 d .
H44 H -0.1177 1.0336 0.0548 0.051 Uiso 1 1 calc R
C45 C -0.1259(5) 0.9610(5) 0.1759(5) 0.0438(18) Uani 1 1 d .
H45 H -0.1924 0.9415 0.1871 0.053 Uiso 1 1 calc R
C46 C -0.0728(5) 0.9338(5) 0.2371(5) 0.0420(17) Uani 1 1 d .
H46 H -0.1016 0.8937 0.2900 0.050 Uiso 1 1 calc R
C47 C 0.0237(5) 0.9656(4) 0.2211(4) 0.0304(13) Uani 1 1 d .
C48 C 0.0893(5) 0.9376(4) 0.2793(4) 0.0299(13) Uani 1 1 d .
C49 C 0.0685(6) 0.8706(5) 0.3573(4) 0.0397(16) Uani 1 1 d .
H49 H 0.0053 0.8427 0.3771 0.048 Uiso 1 1 calc R
C50 C 0.1388(6) 0.8444(5) 0.4058(4) 0.0457(18) Uani 1 1 d .
H50 H 0.1244 0.7986 0.4587 0.055 Uiso 1 1 calc R
C51 C 0.2288(6) 0.8852(6) 0.3767(4) 0.0457(18) Uani 1 1 d .
H51 H 0.2776 0.8688 0.4096 0.055 Uiso 1 1 calc R
C52 C 0.2496(5) 0.9519(5) 0.2978(4) 0.0353(15) Uani 1 1 d .
H52 H 0.3130 0.9795 0.2773 0.042 Uiso 1 1 calc R
C55 C 0.5014(15) 0.328(3) 0.2816(10) 0.249(18) Uani 1 1 d D
H55A H 0.4992 0.3881 0.2883 0.298 Uiso 1 1 calc R
H55B H 0.5506 0.2871 0.3124 0.298 Uiso 1 1 calc R
C56 C 0.8425(5) 0.4536(4) 0.2634(4) 0.0291(13) Uani 1 1 d .
C57 C 0.7751(5) 0.4369(5) 0.2242(4) 0.0351(14) Uani 1 1 d .
H57 H 0.7104 0.4165 0.2543 0.042 Uiso 1 1 calc R
C58 C 0.7998(6) 0.4494(5) 0.1422(4) 0.0411(16) Uani 1 1 d .
H58 H 0.7517 0.4374 0.1179 0.049 Uiso 1 1 calc R
C59 C 0.8910(6) 0.4783(5) 0.0970(4) 0.0412(17) Uani 1 1 d .
H59 H 0.9072 0.4866 0.0413 0.049 Uiso 1 1 calc R
C60 C 0.9606(6) 0.4956(6) 0.1334(4) 0.0476(19) Uani 1 1 d .
H60 H 1.0253 0.5155 0.1027 0.057 Uiso 1 1 calc R
C61 C 0.9352(6) 0.4838(6) 0.2143(4) 0.0430(17) Uani 1 1 d .
H61 H 0.9836 0.4969 0.2377 0.052 Uiso 1 1 calc R
C62 C 0.7927(5) 0.5442(5) 0.3656(4) 0.0298(13) Uani 1 1 d .
C63 C 0.8014(6) 0.6275(5) 0.2993(5) 0.0419(16) Uani 1 1 d .
H63 H 0.8242 0.6250 0.2469 0.050 Uiso 1 1 calc R
C64 C 0.7787(7) 0.7140(6) 0.3050(7) 0.058(2) Uani 1 1 d .
H64 H 0.7837 0.7684 0.2576 0.069 Uiso 1 1 calc R
C65 C 0.7489(6) 0.7199(6) 0.3799(7) 0.060(3) Uani 1 1 d .
H65 H 0.7364 0.7786 0.3849 0.072 Uiso 1 1 calc R
C66 C 0.7371(5) 0.6390(6) 0.4488(6) 0.0463(19) Uani 1 1 d .
H66 H 0.7147 0.6428 0.5008 0.056 Uiso 1 1 calc R
C67 C 0.7576(5) 0.5539(5) 0.4418(5) 0.0380(15) Uani 1 1 d .
H67 H 0.7480 0.4998 0.4895 0.046 Uiso 1 1 calc R
C68 C 0.9132(4) 0.3870(4) 0.4001(3) 0.0258(12) Uani 1 1 d .
C69 C 0.9475(5) 0.4064(4) 0.4576(4) 0.0283(12) Uani 1 1 d .
H69 H 0.9135 0.4537 0.4756 0.034 Uiso 1 1 calc R
C70 C 1.0304(5) 0.3587(5) 0.4903(4) 0.0309(13) Uani 1 1 d .
H70 H 1.0524 0.3755 0.5283 0.037 Uiso 1 1 calc R
C71 C 1.0802(5) 0.2875(5) 0.4674(4) 0.0329(14) Uani 1 1 d .
H71 H 1.1357 0.2541 0.4898 0.040 Uiso 1 1 calc R
C72 C 1.0461(5) 0.2668(5) 0.4103(4) 0.0359(15) Uani 1 1 d .
H72 H 1.0787 0.2181 0.3936 0.043 Uiso 1 1 calc R
C73 C 0.9661(5) 0.3155(5) 0.3778(4) 0.0314(13) Uani 1 1 d .
H73 H 0.9459 0.2999 0.3384 0.038 Uiso 1 1 calc R
C74 C 0.7161(5) 0.3794(5) 0.4045(3) 0.0286(13) Uani 1 1 d .
C75 C 0.7174(5) 0.2832(5) 0.4258(4) 0.0365(15) Uani 1 1 d .
H75 H 0.7802 0.2515 0.4174 0.044 Uiso 1 1 calc R
C76 C 0.6324(6) 0.2320(6) 0.4583(5) 0.0471(19) Uani 1 1 d .
H76 H 0.6378 0.1670 0.4715 0.057 Uiso 1 1 calc R
C77 C 0.5394(6) 0.2752(7) 0.4717(5) 0.055(2) Uani 1 1 d .
H77 H 0.4805 0.2404 0.4950 0.066 Uiso 1 1 calc R
C78 C 0.5341(6) 0.3697(7) 0.4505(5) 0.051(2) Uani 1 1 d .
H78 H 0.4707 0.4007 0.4582 0.061 Uiso 1 1 calc R
C79 C 0.6197(5) 0.4198(5) 0.4182(4) 0.0371(15) Uani 1 1 d .
H79 H 0.6131 0.4850 0.4045 0.045 Uiso 1 1 calc R
B1 B 0.8159(5) 0.4417(5) 0.3589(4) 0.0263(13) Uani 1 1 d .

loop_
_atom_site_aniso_label
_atom_site_aniso_U_11
_atom_site_aniso_U_22
_atom_site_aniso_U_33
_atom_site_aniso_U_23
_atom_site_aniso_U_13
_atom_site_aniso_U_12
Ir1 0.02952(14) 0.02623(14) 0.02714(14) -0.00967(10) -0.00290(9) -0.00094(9)
Rh1 0.01697(19) 0.01016(18) 0.01443(19) -0.00069(14) -0.00244(15) -0.00302(14)
Cl1 0.312(10) 0.398(13) 0.136(5) -0.045(7) -0.044(6) -0.236(10)
Cl2 0.157(5) 0.203(7) 0.240(7) -0.113(6) -0.085(5) 0.028(5)
O1 0.228(15) 0.111(9) 0.161(11) -0.053(8) -0.124(11) 0.021(9)
O2 0.32(3) 0.158(15) 0.203(19) -0.146(16) -0.075(18) 0.083(16)
N1 0.024(2) 0.021(2) 0.022(2) -0.0066(19) -0.0004(19) -0.0013(19)
N2 0.031(3) 0.017(2) 0.026(3) -0.007(2) -0.004(2) 0.001(2)
N3 0.025(2) 0.024(2) 0.026(2) -0.005(2) -0.005(2) -0.004(2)
N4 0.032(3) 0.027(3) 0.025(3) -0.008(2) 0.000(2) -0.006(2)
N41 0.032(3) 0.023(2) 0.027(3) -0.007(2) -0.007(2) 0.004(2)
N52 0.039(3) 0.025(3) 0.030(3) -0.009(2) -0.002(2) -0.002(2)
C1 0.151(13) 0.058(7) 0.061(7) -0.019(6) 0.008(8) 0.006(8)
C2 0.095(10) 0.056(7) 0.188(18) -0.030(10) -0.054(11) 0.009(7)
C3 0.32(4) 0.092(15) 0.31(4) -0.025(19) -0.23(4) -0.002(19)
C4 0.44(6) 0.34(5) 0.30(4) -0.19(4) -0.26(4) 0.06(5)
C5 0.023(3) 0.026(3) 0.025(3) -0.005(2) -0.004(2) -0.002(2)
C6 0.034(3) 0.034(3) 0.025(3) -0.009(3) -0.002(3) -0.003(3)
C7 0.83(12) 0.32(5) 0.44(7) -0.31(5) -0.51(8) 0.43(7)
C8 0.42(6) 0.38(7) 0.49(10) -0.36(8) -0.29(7) 0.28(6)
C9 0.20(2) 0.106(15) 0.151(19) -0.082(15) -0.012(17) 0.007(15)
C10 0.45(6) 0.15(2) 0.16(2) -0.032(19) -0.09(3) -0.08(3)
C11 0.028(3) 0.025(3) 0.043(4) -0.013(3) -0.014(3) 0.001(2)
C12 0.025(3) 0.043(4) 0.033(3) -0.018(3) 0.001(3) -0.005(3)
C13 0.032(3) 0.031(3) 0.039(4) -0.005(3) -0.003(3) -0.007(3)
C14 0.034(3) 0.031(3) 0.052(4) -0.022(3) 0.002(3) -0.007(3)
C15 0.034(3) 0.033(3) 0.036(3) -0.017(3) -0.010(3) -0.007(3)
C16 0.042(4) 0.046(4) 0.073(6) -0.028(4) -0.029(4) 0.015(4)
C17 0.038(4) 0.089(7) 0.050(5) -0.045(5) 0.008(4) -0.009(4)
C18 0.060(5) 0.042(4) 0.049(5) 0.010(4) -0.006(4) -0.010(4)
C19 0.055(5) 0.032(4) 0.078(6) -0.033(4) 0.004(4) -0.003(3)
C20 0.052(4) 0.065(5) 0.041(4) -0.024(4) -0.006(3) -0.025(4)
C21 0.034(3) 0.016(3) 0.051(4) -0.004(3) -0.005(3) -0.004(2)
C22 0.049(4) 0.017(3) 0.041(4) -0.010(3) -0.002(3) -0.008(3)
C23 0.045(4) 0.019(3) 0.034(3) -0.004(2) -0.011(3) -0.012(3)
C24 0.032(3) 0.022(3) 0.030(3) -0.002(2) -0.001(3) -0.014(2)
C25 0.038(3) 0.021(3) 0.032(3) 0.004(2) -0.007(3) -0.015(3)
C26 0.050(5) 0.029(4) 0.085(7) -0.011(4) -0.014(5) 0.009(3)
C27 0.076(6) 0.041(4) 0.058(5) -0.028(4) 0.008(5) -0.015(4)
C28 0.062(5) 0.046(4) 0.043(4) -0.007(4) -0.021(4) -0.017(4)
C29 0.036(4) 0.040(4) 0.042(4) -0.006(3) 0.001(3) -0.014(3)
C30 0.070(5) 0.045(4) 0.037(4) 0.001(3) -0.019(4) -0.020(4)
C31 0.022(3) 0.021(3) 0.027(3) -0.005(2) -0.004(2) -0.001(2)
C32 0.031(3) 0.030(3) 0.036(3) -0.013(3) -0.006(3) 0.003(3)
C33 0.042(4) 0.036(4) 0.031(3) -0.013(3) 0.007(3) 0.000(3)
C34 0.029(3) 0.038(4) 0.050(4) -0.018(3) 0.007(3) 0.004(3)
C35 0.029(3) 0.035(4) 0.049(4) -0.015(3) -0.009(3) 0.005(3)
C36 0.035(3) 0.020(3) 0.031(3) -0.007(2) -0.002(3) 0.000(2)
C37 0.032(3) 0.023(3) 0.035(3) -0.006(3) -0.011(3) 0.004(3)
C38 0.037(4) 0.043(4) 0.045(4) -0.015(3) -0.021(3) 0.010(3)
C39 0.061(5) 0.054(5) 0.042(4) -0.017(4) -0.033(4) 0.017(4)
C40 0.061(5) 0.040(4) 0.029(3) -0.016(3) -0.011(3) 0.002(4)
C41 0.036(3) 0.037(4) 0.028(3) -0.014(3) -0.006(3) 0.003(3)
C42 0.026(3) 0.020(3) 0.032(3) -0.009(2) -0.011(2) 0.002(2)
C43 0.032(3) 0.027(3) 0.041(4) -0.009(3) -0.013(3) 0.002(3)
C44 0.038(4) 0.036(4) 0.057(5) -0.015(3) -0.020(3) 0.001(3)
C45 0.026(3) 0.035(4) 0.069(5) -0.015(4) -0.010(3) -0.009(3)
C46 0.034(4) 0.036(4) 0.049(4) -0.011(3) 0.000(3) -0.009(3)
C47 0.030(3) 0.024(3) 0.034(3) -0.011(3) 0.003(3) -0.005(2)
C48 0.038(3) 0.026(3) 0.024(3) -0.010(2) 0.000(3) -0.002(3)
C49 0.048(4) 0.035(4) 0.030(3) -0.010(3) 0.005(3) -0.011(3)
C50 0.066(5) 0.037(4) 0.022(3) -0.002(3) 0.001(3) -0.004(4)
C51 0.058(5) 0.045(4) 0.030(4) -0.008(3) -0.015(3) 0.006(4)
C52 0.041(4) 0.034(3) 0.028(3) -0.007(3) -0.011(3) 0.002(3)
C55 0.141(19) 0.50(6) 0.118(17) -0.10(3) 0.009(14) -0.14(3)
C56 0.032(3) 0.027(3) 0.029(3) -0.010(2) -0.006(3) 0.000(2)
C57 0.035(3) 0.043(4) 0.030(3) -0.014(3) -0.009(3) -0.003(3)
C58 0.047(4) 0.050(4) 0.030(3) -0.015(3) -0.012(3) -0.005(3)
C59 0.055(4) 0.047(4) 0.022(3) -0.014(3) -0.003(3) -0.008(3)
C60 0.047(4) 0.059(5) 0.030(4) -0.007(3) 0.003(3) -0.026(4)
C61 0.042(4) 0.054(5) 0.031(3) -0.010(3) -0.005(3) -0.017(3)
C62 0.024(3) 0.032(3) 0.036(3) -0.013(3) -0.010(3) 0.000(2)
C63 0.045(4) 0.032(4) 0.047(4) -0.010(3) -0.012(3) -0.004(3)
C64 0.053(5) 0.032(4) 0.082(7) -0.013(4) -0.019(5) 0.001(4)
C65 0.041(4) 0.041(5) 0.115(8) -0.044(5) -0.028(5) 0.009(4)
C66 0.030(3) 0.053(5) 0.073(5) -0.042(4) -0.014(4) 0.004(3)
C67 0.036(3) 0.038(4) 0.043(4) -0.018(3) -0.009(3) 0.001(3)
C68 0.027(3) 0.026(3) 0.020(3) -0.004(2) -0.001(2) -0.007(2)
C69 0.030(3) 0.032(3) 0.023(3) -0.012(2) -0.003(2) -0.002(3)
C70 0.026(3) 0.038(4) 0.028(3) -0.008(3) -0.005(2) -0.011(3)
C71 0.028(3) 0.033(3) 0.031(3) -0.004(3) -0.005(3) 0.001(3)
C72 0.037(3) 0.034(3) 0.035(3) -0.015(3) -0.002(3) 0.001(3)
C73 0.037(3) 0.031(3) 0.026(3) -0.012(3) -0.003(3) 0.000(3)
C74 0.031(3) 0.035(3) 0.018(3) -0.005(2) -0.007(2) -0.006(3)
C75 0.037(4) 0.038(4) 0.033(3) -0.010(3) -0.008(3) -0.006(3)
C76 0.056(5) 0.038(4) 0.044(4) -0.004(3) -0.015(4) -0.019(4)
C77 0.047(5) 0.062(5) 0.047(5) -0.004(4) -0.007(4) -0.024(4)
C78 0.034(4) 0.064(5) 0.047(4) -0.011(4) -0.006(3) -0.008(4)
C79 0.027(3) 0.043(4) 0.035(4) -0.009(3) -0.004(3) -0.001(3)
B1 0.031(3) 0.027(3) 0.019(3) -0.005(3) -0.004(3) -0.007(3)

loop_
_atom_type_symbol
_atom_type_description
_atom_type_scat_dispersion_real
_atom_type_scat_dispersion_imag
_atom_type_scat_source
C C 0.0033 0.0016 'International Tables Vol C Tables 4.2.6.8 and 6.1.1.4'
H H 0.0000 0.0000 'International Tables Vol C Tables 4.2.6.8 and 6.1.1.4'
B B 0.0013 0.0007 'International Tables Vol C Tables 4.2.6.8 and 6.1.1.4'
Cl Cl 0.1484 0.1585 'International Tables Vol C Tables 4.2.6.8 and 6.1.1.4'
Ir Ir -1.4442 7.9887 'International Tables Vol C Tables 4.2.6.8 and 6.1.1.4'
N N 0.0061 0.0033 'International Tables Vol C Tables 4.2.6.8 and 6.1.1.4'
O O 0.0106 0.0060 'International Tables Vol C Tables 4.2.6.8 and 6.1.1.4'
Rh Rh -1.1178 0.9187 'International Tables Vol C Tables 4.2.6.8 and 6.1.1.4'

loop_
_geom_angle_atom_site_label_1
_geom_angle_atom_site_label_2
_geom_angle_atom_site_label_3
_geom_angle
C31 Ir1 N41 78.6(2)
C31 Ir1 N1 92.3(2)
N41 Ir1 N1 88.15(19)
C31 Ir1 C14 95.4(2)
N41 Ir1 C14 126.8(3)
N1 Ir1 C14 145.0(3)
C31 Ir1 C15 108.8(3)
N41 Ir1 C15 162.9(2)
N1 Ir1 C15 106.5(2)
C14 Ir1 C15 39.0(3)
C31 Ir1 C13 116.8(3)
N41 Ir1 C13 97.9(2)
N1 Ir1 C13 151.0(2)
C14 Ir1 C13 38.3(3)
C15 Ir1 C13 65.1(3)
C31 Ir1 C11 146.2(2)
N41 Ir1 C11 135.0(2)
N1 Ir1 C11 92.5(2)
C14 Ir1 C11 63.3(3)
C15 Ir1 C11 38.2(2)
C13 Ir1 C11 63.3(2)
C31 Ir1 C12 154.9(2)
N41 Ir1 C12 102.9(2)
N1 Ir1 C12 112.8(2)
C14 Ir1 C12 63.3(3)
C15 Ir1 C12 63.7(3)
C13 Ir1 C12 38.2(3)
C11 Ir1 C12 36.8(2)
C42 Rh1 N3 84.9(2)
C42 Rh1 N52 78.5(2)
N3 Rh1 N52 87.4(2)
C42 Rh1 C22 116.2(3)
N3 Rh1 C22 158.4(2)
N52 Rh1 C22 100.9(2)
C42 Rh1 C21 96.4(2)
N3 Rh1 C21 140.8(2)
N52 Rh1 C21 131.4(3)
C22 Rh1 C21 38.2(3)
C42 Rh1 C25 110.9(2)
N3 Rh1 C25 105.2(2)
N52 Rh1 C25 164.6(2)
C22 Rh1 C25 64.2(3)
C21 Rh1 C25 38.0(3)
C42 Rh1 C24 148.3(2)
N3 Rh1 C24 96.9(2)
N52 Rh1 C24 133.1(2)
C22 Rh1 C24 62.9(3)
C21 Rh1 C24 62.7(2)
C25 Rh1 C24 38.1(2)
C42 Rh1 C23 154.2(3)
N3 Rh1 C23 120.8(2)
N52 Rh1 C23 102.8(2)
C22 Rh1 C23 38.1(3)
C21 Rh1 C23 63.0(3)
C25 Rh1 C23 63.3(2)
C24 Rh1 C23 36.7(2)
C2 O1 C3 116.6(16)
C8 O2 C9 141(3)
N2 N1 C5 106.7(5)
N2 N1 Ir1 117.4(4)
C5 N1 Ir1 133.5(4)
N3 N2 N1 106.6(5)
N2 N3 N4 112.1(5)
N2 N3 Rh1 126.5(4)
N4 N3 Rh1 121.1(4)
C5 N4 N3 104.2(5)
C41 N41 C37 118.5(6)
C41 N41 Ir1 125.1(4)
C37 N41 Ir1 116.2(4)
C48 N52 C52 120.0(6)
C48 N52 Rh1 115.9(4)
C52 N52 Rh1 124.0(5)
C2 C1 H1A 109.5
C2 C1 H1B 109.5
H1A C1 H1B 109.5
C2 C1 H1C 109.5
H1A C1 H1C 109.5
H1B C1 H1C 109.5
O1 C2 C1 117.0(13)
O1 C2 H2A 108.0
C1 C2 H2A 108.0
O1 C2 H2B 108.0
C1 C2 H2B 108.0
H2A C2 H2B 107.3
O1 C3 C4 111(2)
O1 C3 H3A 109.4
C4 C3 H3A 109.4
O1 C3 H3B 109.4
C4 C3 H3B 109.4
H3A C3 H3B 108.0
C3 C4 H4A 109.5
C3 C4 H4B 109.5
H4A C4 H4B 109.5
C3 C4 H4C 109.5
H4A C4 H4C 109.5
H4B C4 H4C 109.5
N4 C5 N1 110.3(5)
N4 C5 C6 123.0(5)
N1 C5 C6 126.7(6)
C5 C6 H6A 109.5
C5 C6 H6B 109.5
H6A C6 H6B 109.5
C5 C6 H6C 109.5
H6A C6 H6C 109.5
H6B C6 H6C 109.5
C8 C7 H7A 109.5
C8 C7 H7B 109.5
H7A C7 H7B 109.5
C8 C7 H7C 109.5
H7A C7 H7C 109.5
H7B C7 H7C 109.5
O2 C8 C7 112(4)
O2 C8 H8A 109.2
C7 C8 H8A 109.2
O2 C8 H8B 109.2
C7 C8 H8B 109.2
H8A C8 H8B 107.9
O2 C9 C10 118(2)
O2 C9 H9A 107.7
C10 C9 H9A 107.7
O2 C9 H9B 107.7
C10 C9 H9B 107.7
H9A C9 H9B 107.1
C9 C10 H10A 109.5
C9 C10 H10B 109.5
H10A C10 H10B 109.5
C9 C10 H10C 109.5
H10A C10 H10C 109.5
H10B C10 H10C 109.5
C12 C11 C15 109.3(6)
C12 C11 C16 125.0(7)
C15 C11 C16 125.7(7)
C12 C11 Ir1 72.3(4)
C15 C11 Ir1 68.2(3)
C16 C11 Ir1 124.9(5)
C11 C12 C13 107.4(6)
C11 C12 C17 127.3(7)
C13 C12 C17 125.1(7)
C11 C12 Ir1 70.9(4)
C13 C12 Ir1 67.6(4)
C17 C12 Ir1 130.7(5)
C14 C13 C12 107.6(6)
C14 C13 C18 127.0(7)
C12 C13 C18 125.0(7)
C14 C13 Ir1 70.2(4)
C12 C13 Ir1 74.1(4)
C18 C13 Ir1 126.6(5)
C13 C14 C15 109.3(6)
C13 C14 C19 125.7(7)
C15 C14 C19 124.8(7)
C13 C14 Ir1 71.5(4)
C15 C14 Ir1 71.0(4)
C19 C14 Ir1 127.6(5)
C14 C15 C11 106.2(6)
C14 C15 C20 127.9(7)
C11 C15 C20 125.1(7)
C14 C15 Ir1 70.0(4)
C11 C15 Ir1 73.6(4)
C20 C15 Ir1 129.4(5)
C11 C16 H16A 109.5
C11 C16 H16B 109.5
H16A C16 H16B 109.5
C11 C16 H16C 109.5
H16A C16 H16C 109.5
H16B C16 H16C 109.5
C12 C17 H17A 109.5
C12 C17 H17B 109.5
H17A C17 H17B 109.5
C12 C17 H17C 109.5
H17A C17 H17C 109.5
H17B C17 H17C 109.5
C13 C18 H18A 109.5
C13 C18 H18B 109.5
H18A C18 H18B 109.5
C13 C18 H18C 109.5
H18A C18 H18C 109.5
H18B C18 H18C 109.5
C14 C19 H19A 109.5
C14 C19 H19B 109.5
H19A C19 H19B 109.5
C14 C19 H19C 109.5
H19A C19 H19C 109.5
H19B C19 H19C 109.5
C15 C20 H20A 109.5
C15 C20 H20B 109.5
H20A C20 H20B 109.5
C15 C20 H20C 109.5
H20A C20 H20C 109.5
H20B C20 H20C 109.5
C22 C21 C25 108.6(6)
C22 C21 C26 127.0(7)
C25 C21 C26 124.3(8)
C22 C21 Rh1 69.9(4)
C25 C21 Rh1 71.2(3)
C26 C21 Rh1 127.4(5)
C21 C22 C23 107.7(6)
C21 C22 C27 127.3(7)
C23 C22 C27 124.7(7)
C21 C22 Rh1 71.9(4)
C23 C22 Rh1 73.2(4)
C27 C22 Rh1 125.5(5)
C24 C23 C22 107.8(6)
C24 C23 C28 126.4(7)
C22 C23 C28 125.5(7)
C24 C23 Rh1 71.4(4)
C22 C23 Rh1 68.7(4)
C28 C23 Rh1 130.4(5)
C23 C24 C25 109.6(6)
C23 C24 C29 126.5(6)
C25 C24 C29 123.9(6)
C23 C24 Rh1 71.9(4)
C25 C24 Rh1 70.2(3)
C29 C24 Rh1 124.6(5)
C21 C25 C24 106.2(6)
C21 C25 C30 127.6(7)
C24 C25 C30 125.9(7)
C21 C25 Rh1 70.8(4)
C24 C25 Rh1 71.8(3)
C30 C25 Rh1 127.0(5)
C21 C26 H26A 109.5
C21 C26 H26B 109.5
H26A C26 H26B 109.5
C21 C26 H26C 109.5
H26A C26 H26C 109.5
H26B C26 H26C 109.5
C22 C27 H27A 109.5
C22 C27 H27B 109.5
H27A C27 H27B 109.5
C22 C27 H27C 109.5
H27A C27 H27C 109.5
H27B C27 H27C 109.5
C23 C28 H28A 109.5
C23 C28 H28B 109.5
H28A C28 H28B 109.5
C23 C28 H28C 109.5
H28A C28 H28C 109.5
H28B C28 H28C 109.5
C24 C29 H29A 109.5
C24 C29 H29B 109.5
H29A C29 H29B 109.5
C24 C29 H29C 109.5
H29A C29 H29C 109.5
H29B C29 H29C 109.5
C25 C30 H30A 109.5
C25 C30 H30B 109.5
H30A C30 H30B 109.5
C25 C30 H30C 109.5
H30A C30 H30C 109.5
H30B C30 H30C 109.5
C32 C31 C36 117.3(5)
C32 C31 Ir1 127.6(5)
C36 C31 Ir1 115.0(4)
C31 C32 C33 121.5(6)
C31 C32 H32 119.2
C33 C32 H32 119.2
C34 C33 C32 119.9(6)
C34 C33 H33 120.0
C32 C33 H33 120.0
C33 C34 C35 120.5(6)
C33 C34 H34 119.7
C35 C34 H34 119.7
C34 C35 C36 119.5(7)
C34 C35 H35 120.2
C36 C35 H35 120.2
C35 C36 C31 121.1(6)
C35 C36 C37 123.1(6)
C31 C36 C37 115.7(6)
N41 C37 C38 119.9(6)
N41 C37 C36 113.9(6)
C38 C37 C36 126.2(6)
C39 C38 C37 120.4(7)
C39 C38 H38 119.8
C37 C38 H38 119.8
C38 C39 C40 119.0(7)
C38 C39 H39 120.5
C40 C39 H39 120.5
C41 C40 C39 118.1(7)
C41 C40 H40 120.9
C39 C40 H40 120.9
N41 C41 C40 123.9(6)
N41 C41 H41 118.0
C40 C41 H41 118.0
C43 C42 C47 119.5(6)
C43 C42 Rh1 125.2(5)
C47 C42 Rh1 115.2(4)
C42 C43 C44 121.4(7)
C42 C43 H43 119.3
C44 C43 H43 119.3
C43 C44 C45 119.2(7)
C43 C44 H44 120.4
C45 C44 H44 120.4
C46 C45 C44 120.3(6)
C46 C45 H45 119.9
C44 C45 H45 119.9
C45 C46 C47 119.8(7)
C45 C46 H46 120.1
C47 C46 H46 120.1
C42 C47 C46 119.6(6)
C42 C47 C48 115.4(6)
C46 C47 C48 124.9(6)
N52 C48 C49 119.8(6)
N52 C48 C47 114.8(5)
C49 C48 C47 125.3(6)
C50 C49 C48 120.8(7)
C50 C49 H49 119.6
C48 C49 H49 119.6
C51 C50 C49 119.0(6)
C51 C50 H50 120.5
C49 C50 H50 120.5
C50 C51 C52 119.9(7)
C50 C51 H51 120.1
C52 C51 H51 120.1
N52 C52 C51 120.6(7)
N52 C52 H52 119.7
C51 C52 H52 119.7
Cl1 C55 Cl2 121.2(15)
Cl1 C55 H55A 107.0
Cl2 C55 H55A 107.0
Cl1 C55 H55B 107.0
Cl2 C55 H55B 107.0
H55A C55 H55B 106.8
C61 C56 C57 114.8(6)
C61 C56 B1 121.5(6)
C57 C56 B1 123.7(6)
C56 C57 C58 122.1(7)
C56 C57 H57 118.9
C58 C57 H57 118.9
C59 C58 C57 121.1(7)
C59 C58 H58 119.4
C57 C58 H58 119.4
C58 C59 C60 118.8(6)
C58 C59 H59 120.6
C60 C59 H59 120.6
C61 C60 C59 119.7(7)
C61 C60 H60 120.2
C59 C60 H60 120.2
C60 C61 C56 123.5(7)
C60 C61 H61 118.2
C56 C61 H61 118.2
C63 C62 C67 114.4(6)
C63 C62 B1 124.3(6)
C67 C62 B1 121.2(6)
C64 C63 C62 124.2(8)
C64 C63 H63 117.9
C62 C63 H63 117.9
C65 C64 C63 119.1(8)
C65 C64 H64 120.4
C63 C64 H64 120.4
C64 C65 C66 119.6(8)
C64 C65 H65 120.2
C66 C65 H65 120.2
C67 C66 C65 120.4(8)
C67 C66 H66 119.8
C65 C66 H66 119.8
C66 C67 C62 122.2(7)
C66 C67 H67 118.9
C62 C67 H67 118.9
C69 C68 C73 115.2(6)
C69 C68 B1 124.6(6)
C73 C68 B1 120.2(5)
C68 C69 C70 122.6(6)
C68 C69 H69 118.7
C70 C69 H69 118.7
C71 C70 C69 120.5(6)
C71 C70 H70 119.7
C69 C70 H70 119.7
C70 C71 C72 117.5(6)
C70 C71 H71 121.2
C72 C71 H71 121.2
C73 C72 C71 121.1(6)
C73 C72 H72 119.5
C71 C72 H72 119.5
C72 C73 C68 123.1(6)
C72 C73 H73 118.5
C68 C73 H73 118.5
C75 C74 C79 113.9(6)
C75 C74 B1 123.7(6)
C79 C74 B1 122.2(6)
C76 C75 C74 123.6(7)
C76 C75 H75 118.2
C74 C75 H75 118.2
C75 C76 C77 120.2(8)
C75 C76 H76 119.9
C77 C76 H76 119.9
C78 C77 C76 118.4(7)
C78 C77 H77 120.8
C76 C77 H77 120.8
C77 C78 C79 120.8(8)
C77 C78 H78 119.6
C79 C78 H78 119.6
C78 C79 C74 123.2(7)
C78 C79 H79 118.4
C74 C79 H79 118.4
C56 B1 C62 109.3(5)
C56 B1 C74 108.8(5)
C62 B1 C74 109.4(5)
C56 B1 C68 108.1(5)
C62 B1 C68 111.5(5)
C74 B1 C68 109.7(5)

loop_
_geom_bond_atom_site_label_1
_geom_bond_atom_site_label_2
_geom_bond_distance
Ir1 C31 2.043(6)
Ir1 N41 2.090(5)
Ir1 N1 2.099(5)
Ir1 C14 2.148(7)
Ir1 C15 2.161(6)
Ir1 C13 2.164(7)
Ir1 C11 2.233(6)
Ir1 C12 2.251(6)
Rh1 C42 2.055(6)
Rh1 N3 2.082(5)
Rh1 N52 2.093(5)
Rh1 C22 2.168(6)
Rh1 C21 2.195(6)
Rh1 C25 2.200(6)
Rh1 C24 2.222(6)
Rh1 C23 2.228(6)
Cl1 C55 1.600(15)
Cl2 C55 1.617(15)
O1 C2 1.279(15)
O1 C3 1.327(18)
O2 C8 1.42(3)
O2 C9 1.46(2)
N1 N2 1.340(7)
N1 C5 1.365(7)
N2 N3 1.316(7)
N3 N4 1.350(7)
N4 C5 1.325(8)
N41 C41 1.339(8)
N41 C37 1.366(8)
N52 C48 1.356(8)
N52 C52 1.362(9)
C1 C2 1.40(2)
C1 H1A 0.9800
C1 H1B 0.9800
C1 H1C 0.9800
C2 H2A 0.9900
C2 H2B 0.9900
C3 C4 1.41(4)
C3 H3A 0.9900
C3 H3B 0.9900
C4 H4A 0.9800
C4 H4B 0.9800
C4 H4C 0.9800
C5 C6 1.484(9)
C6 H6A 0.9800
C6 H6B 0.9800
C6 H6C 0.9800
C7 C8 1.52(2)
C7 H7A 0.9800
C7 H7B 0.9800
C7 H7C 0.9800
C8 H8A 0.9900
C8 H8B 0.9900
C9 C10 1.47(3)
C9 H9A 0.9900
C9 H9B 0.9900
C10 H10A 0.9800
C10 H10B 0.9800
C10 H10C 0.9800
C11 C12 1.416(9)
C11 C15 1.440(9)
C11 C16 1.505(9)
C12 C13 1.448(10)
C12 C17 1.504(9)
C13 C14 1.415(10)
C13 C18 1.509(10)
C14 C15 1.438(10)
C14 C19 1.512(10)
C15 C20 1.497(10)
C16 H16A 0.9800
C16 H16B 0.9800
C16 H16C 0.9800
C17 H17A 0.9800
C17 H17B 0.9800
C17 H17C 0.9800
C18 H18A 0.9800
C18 H18B 0.9800
C18 H18C 0.9800
C19 H19A 0.9800
C19 H19B 0.9800
C19 H19C 0.9800
C20 H20A 0.9800
C20 H20B 0.9800
C20 H20C 0.9800
C21 C22 1.429(11)
C21 C25 1.430(10)
C21 C26 1.489(10)
C22 C23 1.435(10)
C22 C27 1.494(11)
C23 C24 1.400(9)
C23 C28 1.505(10)
C24 C25 1.443(9)
C24 C29 1.499(10)
C25 C30 1.501(10)
C26 H26A 0.9800
C26 H26B 0.9800
C26 H26C 0.9800
C27 H27A 0.9800
C27 H27B 0.9800
C27 H27C 0.9800
C28 H28A 0.9800
C28 H28B 0.9800
C28 H28C 0.9800
C29 H29A 0.9800
C29 H29B 0.9800
C29 H29C 0.9800
C30 H30A 0.9800
C30 H30B 0.9800
C30 H30C 0.9800
C31 C32 1.377(9)
C31 C36 1.413(9)
C32 C33 1.398(9)
C32 H32 0.9500
C33 C34 1.366(11)
C33 H33 0.9500
C34 C35 1.380(11)
C34 H34 0.9500
C35 C36 1.390(9)
C35 H35 0.9500
C36 C37 1.452(9)
C37 C38 1.396(9)
C38 C39 1.380(11)
C38 H38 0.9500
C39 C40 1.384(11)
C39 H39 0.9500
C40 C41 1.373(10)
C40 H40 0.9500
C41 H41 0.9500
C42 C43 1.372(9)
C42 C47 1.394(9)
C43 C44 1.381(10)
C43 H43 0.9500
C44 C45 1.394(11)
C44 H44 0.9500
C45 C46 1.381(11)
C45 H45 0.9500
C46 C47 1.401(9)
C46 H46 0.9500
C47 C48 1.459(9)
C48 C49 1.397(9)
C49 C50 1.382(11)
C49 H49 0.9500
C50 C51 1.361(12)
C50 H50 0.9500
C51 C52 1.406(10)
C51 H51 0.9500
C52 H52 0.9500
C55 H55A 0.9900
C55 H55B 0.9900
C56 C61 1.393(9)
C56 C57 1.398(9)
C56 B1 1.639(9)
C57 C58 1.397(9)
C57 H57 0.9500
C58 C59 1.351(11)
C58 H58 0.9500
C59 C60 1.389(11)
C59 H59 0.9500
C60 C61 1.381(10)
C60 H60 0.9500
C61 H61 0.9500
C62 C63 1.394(10)
C62 C67 1.423(10)
C62 B1 1.641(10)
C63 C64 1.388(11)
C63 H63 0.9500
C64 C65 1.368(14)
C64 H64 0.9500
C65 C66 1.396(13)
C65 H65 0.9500
C66 C67 1.374(10)
C66 H66 0.9500
C67 H67 0.9500
C68 C69 1.391(8)
C68 C73 1.396(9)
C68 B1 1.664(9)
C69 C70 1.403(9)
C69 H69 0.9500
C70 C71 1.384(10)
C70 H70 0.9500
C71 C72 1.393(10)
C71 H71 0.9500
C72 C73 1.374(10)
C72 H72 0.9500
C73 H73 0.9500
C74 C75 1.403(10)
C74 C79 1.404(9)
C74 B1 1.644(9)
C75 C76 1.379(10)
C75 H75 0.9500
C76 C77 1.381(12)
C76 H76 0.9500
C77 C78 1.375(13)
C77 H77 0.9500
C78 C79 1.377(10)
C78 H78 0.9500
C79 H79 0.9500

loop_
_geom_torsion_atom_site_label_1
_geom_torsion_atom_site_label_2
_geom_torsion_atom_site_label_3
_geom_torsion_atom_site_label_4
_geom_torsion
C31 Ir1 N1 N2 -134.1(4)
N41 Ir1 N1 N2 -55.5(4)
C14 Ir1 N1 N2 123.2(5)
C15 Ir1 N1 N2 115.6(4)
C13 Ir1 N1 N2 47.4(7)
C11 Ir1 N1 N2 79.4(4)
C12 Ir1 N1 N2 47.7(5)
C31 Ir1 N1 C5 66.3(5)
N41 Ir1 N1 C5 144.8(5)
C14 Ir1 N1 C5 -36.4(7)
C15 Ir1 N1 C5 -44.1(6)
C13 Ir1 N1 C5 -112.3(6)
C11 Ir1 N1 C5 -80.3(6)
C12 Ir1 N1 C5 -112.0(5)
C5 N1 N2 N3 -1.7(6)
Ir1 N1 N2 N3 -166.4(4)
N1 N2 N3 N4 0.9(6)
N1 N2 N3 Rh1 174.3(4)
C42 Rh1 N3 N2 -76.4(5)
N52 Rh1 N3 N2 2.4(5)
C22 Rh1 N3 N2 116.0(7)
C21 Rh1 N3 N2 -170.2(5)
C25 Rh1 N3 N2 173.4(5)
C24 Rh1 N3 N2 135.4(5)
C23 Rh1 N3 N2 105.8(5)
C42 Rh1 N3 N4 96.5(5)
N52 Rh1 N3 N4 175.3(4)
C22 Rh1 N3 N4 -71.1(8)
C21 Rh1 N3 N4 2.7(6)
C25 Rh1 N3 N4 -13.7(5)
C24 Rh1 N3 N4 -51.6(5)
C23 Rh1 N3 N4 -81.3(5)
N2 N3 N4 C5 0.4(7)
Rh1 N3 N4 C5 -173.5(4)
C31 Ir1 N41 C41 177.5(6)
N1 Ir1 N41 C41 84.8(5)
C14 Ir1 N41 C41 -94.3(6)
C15 Ir1 N41 C41 -64.9(10)
C13 Ir1 N41 C41 -66.7(6)
C11 Ir1 N41 C41 -6.9(7)
C12 Ir1 N41 C41 -28.1(6)
C31 Ir1 N41 C37 -6.6(4)
N1 Ir1 N41 C37 -99.3(4)
C14 Ir1 N41 C37 81.6(5)
C15 Ir1 N41 C37 111.0(8)
C13 Ir1 N41 C37 109.2(5)
C11 Ir1 N41 C37 169.0(4)
C12 Ir1 N41 C37 147.8(5)
C42 Rh1 N52 C48 -2.3(5)
N3 Rh1 N52 C48 -87.5(5)
C22 Rh1 N52 C48 112.5(5)
C21 Rh1 N52 C48 86.2(5)
C25 Rh1 N52 C48 127.0(9)
C24 Rh1 N52 C48 175.5(4)
C23 Rh1 N52 C48 151.4(5)
C42 Rh1 N52 C52 174.0(6)
N3 Rh1 N52 C52 88.7(5)
C22 Rh1 N52 C52 -71.2(6)
C21 Rh1 N52 C52 -97.5(6)
C25 Rh1 N52 C52 -56.8(11)
C24 Rh1 N52 C52 -8.3(7)
C23 Rh1 N52 C52 -32.4(6)
C3 O1 C2 C1 -170(2)
C2 O1 C3 C4 -165(3)
N3 N4 C5 N1 -1.5(6)
N3 N4 C5 C6 179.3(5)
N2 N1 C5 N4 2.0(7)
Ir1 N1 C5 N4 163.2(4)
N2 N1 C5 C6 -178.8(6)
Ir1 N1 C5 C6 -17.6(9)
C9 O2 C8 C7 175(3)
C8 O2 C9 C10 -161(3)
C31 Ir1 C11 C12 136.2(5)
N41 Ir1 C11 C12 -36.1(5)
N1 Ir1 C11 C12 -126.0(4)
C14 Ir1 C11 C12 80.4(4)
C15 Ir1 C11 C12 120.2(6)
C13 Ir1 C11 C12 37.3(4)
C31 Ir1 C11 C15 16.0(6)
N41 Ir1 C11 C15 -156.3(4)
N1 Ir1 C11 C15 113.8(4)
C14 Ir1 C11 C15 -39.8(4)
C13 Ir1 C11 C15 -82.9(4)
C12 Ir1 C11 C15 -120.2(6)
C31 Ir1 C11 C16 -103.1(7)
N41 Ir1 C11 C16 84.6(7)
N1 Ir1 C11 C16 -5.3(6)
C14 Ir1 C11 C16 -158.9(7)
C15 Ir1 C11 C16 -119.1(8)
C13 Ir1 C11 C16 158.0(7)
C12 Ir1 C11 C16 120.7(8)
C15 C11 C12 C13 0.3(7)
C16 C11 C12 C13 -178.6(6)
Ir1 C11 C12 C13 -58.0(5)
C15 C11 C12 C17 -174.6(7)
C16 C11 C12 C17 6.5(11)
Ir1 C11 C12 C17 127.1(7)
C15 C11 C12 Ir1 58.3(4)
C16 C11 C12 Ir1 -120.7(7)
C31 Ir1 C12 C11 -114.6(6)
N41 Ir1 C12 C11 154.7(4)
N1 Ir1 C12 C11 61.2(4)
C14 Ir1 C12 C11 -80.4(4)
C15 Ir1 C12 C11 -36.6(4)
C13 Ir1 C12 C11 -119.0(6)
C31 Ir1 C12 C13 4.4(8)
N41 Ir1 C12 C13 -86.3(4)
N1 Ir1 C12 C13 -179.8(4)
C14 Ir1 C12 C13 38.6(4)
C15 Ir1 C12 C13 82.4(4)
C11 Ir1 C12 C13 119.0(6)
C31 Ir1 C12 C17 122.1(8)
N41 Ir1 C12 C17 31.4(8)
N1 Ir1 C12 C17 -62.0(8)
C14 Ir1 C12 C17 156.3(8)
C15 Ir1 C12 C17 -159.9(8)
C13 Ir1 C12 C17 117.7(9)
C11 Ir1 C12 C17 -123.3(9)
C11 C12 C13 C14 -2.6(8)
C17 C12 C13 C14 172.4(7)
Ir1 C12 C13 C14 -62.7(5)
C11 C12 C13 C18 -176.0(7)
C17 C12 C13 C18 -1.0(12)
Ir1 C12 C13 C18 123.9(8)
C11 C12 C13 Ir1 60.0(5)
C17 C12 C13 Ir1 -124.9(7)
C31 Ir1 C13 C14 -62.0(5)
N41 Ir1 C13 C14 -143.2(4)
N1 Ir1 C13 C14 116.3(5)
C15 Ir1 C13 C14 37.4(4)
C11 Ir1 C13 C14 80.0(4)
C12 Ir1 C13 C14 115.9(6)
C31 Ir1 C13 C12 -177.9(4)
N41 Ir1 C13 C12 100.9(4)
N1 Ir1 C13 C12 0.4(7)
C14 Ir1 C13 C12 -115.9(6)
C15 Ir1 C13 C12 -78.5(4)
C11 Ir1 C13 C12 -35.9(4)
C31 Ir1 C13 C18 60.0(8)
N41 Ir1 C13 C18 -21.2(7)
N1 Ir1 C13 C18 -121.6(7)
C14 Ir1 C13 C18 122.0(9)
C15 Ir1 C13 C18 159.4(8)
C11 Ir1 C13 C18 -158.0(8)
C12 Ir1 C13 C18 -122.1(9)
C12 C13 C14 C15 4.0(8)
C18 C13 C14 C15 177.2(7)
Ir1 C13 C14 C15 -61.3(5)
C12 C13 C14 C19 -171.3(7)
C18 C13 C14 C19 1.9(12)
Ir1 C13 C14 C19 123.4(7)
C12 C13 C14 Ir1 65.2(5)
C18 C13 C14 Ir1 -121.5(8)
C31 Ir1 C14 C13 127.6(4)
N41 Ir1 C14 C13 47.8(5)
N1 Ir1 C14 C13 -130.6(4)
C15 Ir1 C14 C13 -118.9(6)
C11 Ir1 C14 C13 -79.9(4)
C12 Ir1 C14 C13 -38.5(4)
C31 Ir1 C14 C15 -113.4(4)
N41 Ir1 C14 C15 166.8(4)
N1 Ir1 C14 C15 -11.7(6)
C13 Ir1 C14 C15 118.9(6)
C11 Ir1 C14 C15 39.0(4)
C12 Ir1 C14 C15 80.4(4)
C31 Ir1 C14 C19 6.3(8)
N41 Ir1 C14 C19 -73.5(8)
N1 Ir1 C14 C19 108.1(8)
C15 Ir1 C14 C19 119.8(9)
C13 Ir1 C14 C19 -121.3(9)
C11 Ir1 C14 C19 158.8(8)
C12 Ir1 C14 C19 -159.8(8)
C13 C14 C15 C11 -3.7(7)
C19 C14 C15 C11 171.6(7)
Ir1 C14 C15 C11 -65.3(4)
C13 C14 C15 C20 -173.5(7)
C19 C14 C15 C20 1.8(11)
Ir1 C14 C15 C20 124.9(7)
C13 C14 C15 Ir1 61.5(5)
C19 C14 C15 Ir1 -123.1(7)
C12 C11 C15 C14 2.1(7)
C16 C11 C15 C14 -179.0(7)
Ir1 C11 C15 C14 62.8(4)
C12 C11 C15 C20 172.2(6)
C16 C11 C15 C20 -8.8(11)
Ir1 C11 C15 C20 -127.0(7)
C12 C11 C15 Ir1 -60.8(5)
C16 C11 C15 Ir1 118.2(7)
C31 Ir1 C15 C14 74.8(4)
N41 Ir1 C15 C14 -38.7(10)
N1 Ir1 C15 C14 173.0(4)
C13 Ir1 C15 C14 -36.7(4)
C11 Ir1 C15 C14 -114.6(6)
C12 Ir1 C15 C14 -79.3(4)
C31 Ir1 C15 C11 -170.7(4)
N41 Ir1 C15 C11 75.9(9)
N1 Ir1 C15 C11 -72.4(4)
C14 Ir1 C15 C11 114.6(6)
C13 Ir1 C15 C11 77.8(4)
C12 Ir1 C15 C11 35.3(4)
C31 Ir1 C15 C20 -48.4(7)
N41 Ir1 C15 C20 -161.9(7)
N1 Ir1 C15 C20 49.9(7)
C14 Ir1 C15 C20 -123.2(9)
C13 Ir1 C15 C20 -159.9(8)
C11 Ir1 C15 C20 122.3(9)
C12 Ir1 C15 C20 157.5(8)
C42 Rh1 C21 C22 125.1(4)
N3 Rh1 C21 C22 -145.2(4)
N52 Rh1 C21 C22 44.7(5)
C25 Rh1 C21 C22 -119.0(6)
C24 Rh1 C21 C22 -80.0(4)
C23 Rh1 C21 C22 -38.6(4)
C42 Rh1 C21 C25 -116.0(4)
N3 Rh1 C21 C25 -26.2(6)
N52 Rh1 C21 C25 163.6(4)
C22 Rh1 C21 C25 119.0(6)
C24 Rh1 C21 C25 38.9(4)
C23 Rh1 C21 C25 80.4(4)
C42 Rh1 C21 C26 3.3(8)
N3 Rh1 C21 C26 93.1(8)
N52 Rh1 C21 C26 -77.0(9)
C22 Rh1 C21 C26 -121.7(9)
C25 Rh1 C21 C26 119.3(9)
C24 Rh1 C21 C26 158.2(9)
C23 Rh1 C21 C26 -160.3(9)
C25 C21 C22 C23 4.1(7)
C26 C21 C22 C23 -172.8(7)
Rh1 C21 C22 C23 65.0(4)
C25 C21 C22 C27 177.8(7)
C26 C21 C22 C27 0.9(11)
Rh1 C21 C22 C27 -121.3(7)
C25 C21 C22 Rh1 -60.9(4)
C26 C21 C22 Rh1 122.2(7)
C42 Rh1 C22 C21 -65.0(4)
N3 Rh1 C22 C21 101.2(7)
N52 Rh1 C22 C21 -147.5(4)
C25 Rh1 C22 C21 36.7(4)
C24 Rh1 C22 C21 79.4(4)
C23 Rh1 C22 C21 115.6(6)
C42 Rh1 C22 C23 179.4(4)
N3 Rh1 C22 C23 -14.3(9)
N52 Rh1 C22 C23 96.9(4)
C21 Rh1 C22 C23 -115.6(6)
C25 Rh1 C22 C23 -78.9(4)
C24 Rh1 C22 C23 -36.1(4)
C42 Rh1 C22 C27 58.4(8)
N3 Rh1 C22 C27 -135.4(7)
N52 Rh1 C22 C27 -24.1(8)
C21 Rh1 C22 C27 123.4(9)
C25 Rh1 C22 C27 160.1(8)
C24 Rh1 C22 C27 -157.2(8)
C23 Rh1 C22 C27 -121.0(9)
C21 C22 C23 C24 -3.1(7)
C27 C22 C23 C24 -177.0(6)
Rh1 C22 C23 C24 61.0(4)
C21 C22 C23 C28 170.7(6)
C27 C22 C23 C28 -3.2(10)
Rh1 C22 C23 C28 -125.1(6)
C21 C22 C23 Rh1 -64.1(4)
C27 C22 C23 Rh1 122.0(7)
C42 Rh1 C23 C24 -119.7(6)
N3 Rh1 C23 C24 55.4(4)
N52 Rh1 C23 C24 150.1(4)
C22 Rh1 C23 C24 -118.5(6)
C21 Rh1 C23 C24 -79.7(4)
C25 Rh1 C23 C24 -36.9(4)
C42 Rh1 C23 C22 -1.2(7)
N3 Rh1 C23 C22 173.9(4)
N52 Rh1 C23 C22 -91.4(4)
C21 Rh1 C23 C22 38.8(4)
C25 Rh1 C23 C22 81.6(4)
C24 Rh1 C23 C22 118.5(6)
C42 Rh1 C23 C28 117.8(8)
N3 Rh1 C23 C28 -67.0(8)
N52 Rh1 C23 C28 27.7(8)
C22 Rh1 C23 C28 119.1(9)
C21 Rh1 C23 C28 157.8(8)
C25 Rh1 C23 C28 -159.4(8)
C24 Rh1 C23 C28 -122.5(9)
C22 C23 C24 C25 1.0(7)
C28 C23 C24 C25 -172.8(6)
Rh1 C23 C24 C25 60.3(4)
C22 C23 C24 C29 -179.4(6)
C28 C23 C24 C29 6.8(10)
Rh1 C23 C24 C29 -120.1(6)
C22 C23 C24 Rh1 -59.3(4)
C28 C23 C24 Rh1 126.9(7)
C42 Rh1 C24 C23 134.1(5)
N3 Rh1 C24 C23 -134.6(4)
N52 Rh1 C24 C23 -41.7(5)
C22 Rh1 C24 C23 37.5(4)
C21 Rh1 C24 C23 80.7(4)
C25 Rh1 C24 C23 119.5(6)
C42 Rh1 C24 C25 14.5(7)
N3 Rh1 C24 C25 105.9(4)
N52 Rh1 C24 C25 -161.2(4)
C22 Rh1 C24 C25 -82.0(5)
C21 Rh1 C24 C25 -38.8(4)
C23 Rh1 C24 C25 -119.5(6)
C42 Rh1 C24 C29 -103.6(7)
N3 Rh1 C24 C29 -12.3(6)
N52 Rh1 C24 C29 80.6(7)
C22 Rh1 C24 C29 159.8(7)
C21 Rh1 C24 C29 -157.0(7)
C25 Rh1 C24 C29 -118.1(8)
C23 Rh1 C24 C29 122.3(8)
C22 C21 C25 C24 -3.4(7)
C26 C21 C25 C24 173.5(6)
Rh1 C21 C25 C24 -63.5(4)
C22 C21 C25 C30 -177.5(6)
C26 C21 C25 C30 -0.5(11)
Rh1 C21 C25 C30 122.4(7)
C22 C21 C25 Rh1 60.1(4)
C26 C21 C25 Rh1 -123.0(7)
C23 C24 C25 C21 1.5(7)
C29 C24 C25 C21 -178.1(6)
Rh1 C24 C25 C21 62.9(4)
C23 C24 C25 C30 175.7(6)
C29 C24 C25 C30 -4.0(10)
Rh1 C24 C25 C30 -122.9(7)
C23 C24 C25 Rh1 -61.4(4)
C29 C24 C25 Rh1 119.0(6)
C42 Rh1 C25 C21 72.9(4)
N3 Rh1 C25 C21 163.2(4)
N52 Rh1 C25 C21 -52.8(11)
C22 Rh1 C25 C21 -37.0(4)
C24 Rh1 C25 C21 -115.2(6)
C23 Rh1 C25 C21 -79.6(4)
C42 Rh1 C25 C24 -171.9(4)
N3 Rh1 C25 C24 -81.7(4)
N52 Rh1 C25 C24 62.4(11)
C22 Rh1 C25 C24 78.2(4)
C21 Rh1 C25 C24 115.2(6)
C23 Rh1 C25 C24 35.6(4)
C42 Rh1 C25 C30 -50.2(7)
N3 Rh1 C25 C30 40.0(7)
N52 Rh1 C25 C30 -175.9(8)
C22 Rh1 C25 C30 -160.1(8)
C21 Rh1 C25 C30 -123.2(9)
C24 Rh1 C25 C30 121.7(9)
C23 Rh1 C25 C30 157.2(8)
N41 Ir1 C31 C32 -177.9(6)
N1 Ir1 C31 C32 -90.2(6)
C14 Ir1 C31 C32 55.6(6)
C15 Ir1 C31 C32 18.1(6)
C13 Ir1 C31 C32 89.0(6)
C11 Ir1 C31 C32 7.7(8)
C12 Ir1 C31 C32 86.0(8)
N41 Ir1 C31 C36 5.3(4)
N1 Ir1 C31 C36 93.0(5)
C14 Ir1 C31 C36 -121.2(5)
C15 Ir1 C31 C36 -158.7(4)
C13 Ir1 C31 C36 -87.8(5)
C11 Ir1 C31 C36 -169.1(4)
C12 Ir1 C31 C36 -90.8(7)
C36 C31 C32 C33 -1.8(9)
Ir1 C31 C32 C33 -178.5(5)
C31 C32 C33 C34 2.0(11)
C32 C33 C34 C35 -1.0(11)
C33 C34 C35 C36 -0.1(11)
C34 C35 C36 C31 0.3(10)
C34 C35 C36 C37 -178.2(6)
C32 C31 C36 C35 0.6(9)
Ir1 C31 C36 C35 177.8(5)
C32 C31 C36 C37 179.2(6)
Ir1 C31 C36 C37 -3.6(7)
C41 N41 C37 C38 2.6(9)
Ir1 N41 C37 C38 -173.6(5)
C41 N41 C37 C36 -177.3(6)
Ir1 N41 C37 C36 6.5(7)
C35 C36 C37 N41 176.6(6)
C31 C36 C37 N41 -1.9(8)
C35 C36 C37 C38 -3.3(11)
C31 C36 C37 C38 178.2(7)
N41 C37 C38 C39 -0.3(11)
C36 C37 C38 C39 179.6(7)
C37 C38 C39 C40 -1.2(12)
C38 C39 C40 C41 0.4(12)
C37 N41 C41 C40 -3.7(10)
Ir1 N41 C41 C40 172.2(6)
C39 C40 C41 N41 2.1(12)
N3 Rh1 C42 C43 -85.3(6)
N52 Rh1 C42 C43 -173.7(6)
C22 Rh1 C42 C43 89.6(6)
C21 Rh1 C42 C43 55.3(6)
C25 Rh1 C42 C43 19.0(6)
C24 Rh1 C42 C43 9.4(8)
C23 Rh1 C42 C43 90.5(8)
N3 Rh1 C42 C47 92.1(5)
N52 Rh1 C42 C47 3.7(4)
C22 Rh1 C42 C47 -93.0(5)
C21 Rh1 C42 C47 -127.4(5)
C25 Rh1 C42 C47 -163.7(5)
C24 Rh1 C42 C47 -173.2(4)
C23 Rh1 C42 C47 -92.1(7)
C47 C42 C43 C44 4.4(10)
Rh1 C42 C43 C44 -178.4(5)
C42 C43 C44 C45 -0.7(11)
C43 C44 C45 C46 -2.7(12)
C44 C45 C46 C47 2.5(11)
C43 C42 C47 C46 -4.5(9)
Rh1 C42 C47 C46 177.9(5)
C43 C42 C47 C48 173.0(6)
Rh1 C42 C47 C48 -4.5(7)
C45 C46 C47 C42 1.1(11)
C45 C46 C47 C48 -176.2(7)
C52 N52 C48 C49 -0.3(9)
Rh1 N52 C48 C49 176.1(5)
C52 N52 C48 C47 -175.9(6)
Rh1 N52 C48 C47 0.5(7)
C42 C47 C48 N52 2.6(8)
C46 C47 C48 N52 180.0(6)
C42 C47 C48 C49 -172.7(6)
C46 C47 C48 C49 4.6(11)
N52 C48 C49 C50 0.4(10)
C47 C48 C49 C50 175.5(7)
C48 C49 C50 C51 0.3(11)
C49 C50 C51 C52 -1.0(12)
C48 N52 C52 C51 -0.5(10)
Rh1 N52 C52 C51 -176.6(5)
C50 C51 C52 N52 1.1(11)
C61 C56 C57 C58 0.3(10)
B1 C56 C57 C58 178.8(6)
C56 C57 C58 C59 0.1(12)
C57 C58 C59 C60 0.0(12)
C58 C59 C60 C61 -0.5(13)
C59 C60 C61 C56 0.9(13)
C57 C56 C61 C60 -0.8(11)
B1 C56 C61 C60 -179.4(7)
C67 C62 C63 C64 0.2(11)
B1 C62 C63 C64 177.9(7)
C62 C63 C64 C65 2.3(13)
C63 C64 C65 C66 -3.2(13)
C64 C65 C66 C67 1.7(12)
C65 C66 C67 C62 1.0(11)
C63 C62 C67 C66 -1.9(10)
B1 C62 C67 C66 -179.6(6)
C73 C68 C69 C70 1.0(9)
B1 C68 C69 C70 -179.6(6)
C68 C69 C70 C71 -1.8(10)
C69 C70 C71 C72 1.1(9)
C70 C71 C72 C73 0.2(10)
C71 C72 C73 C68 -1.1(11)
C69 C68 C73 C72 0.4(9)
B1 C68 C73 C72 -179.0(6)
C79 C74 C75 C76 -0.8(10)
B1 C74 C75 C76 -174.8(6)
C74 C75 C76 C77 -0.1(12)
C75 C76 C77 C78 1.2(12)
C76 C77 C78 C79 -1.3(13)
C77 C78 C79 C74 0.3(12)
C75 C74 C79 C78 0.7(10)
B1 C74 C79 C78 174.8(7)
C61 C56 B1 C62 75.9(8)
C57 C56 B1 C62 -102.6(7)
C61 C56 B1 C74 -164.7(6)
C57 C56 B1 C74 16.8(8)
C61 C56 B1 C68 -45.6(8)
C57 C56 B1 C68 135.9(6)
C63 C62 B1 C56 -3.9(9)
C67 C62 B1 C56 173.6(6)
C63 C62 B1 C74 -123.0(7)
C67 C62 B1 C74 54.6(7)
C63 C62 B1 C68 115.5(7)
C67 C62 B1 C68 -67.0(7)
C75 C74 B1 C56 75.6(7)
C79 C74 B1 C56 -97.8(7)
C75 C74 B1 C62 -165.0(6)
C79 C74 B1 C62 21.5(8)
C75 C74 B1 C68 -42.4(8)
C79 C74 B1 C68 144.1(6)
C69 C68 B1 C56 142.4(6)
C73 C68 B1 C56 -38.2(7)
C69 C68 B1 C62 22.2(8)
C73 C68 B1 C62 -158.3(6)
C69 C68 B1 C74 -99.2(7)
C73 C68 B1 C74 80.3(7)
